data_7047119
loop_
_publ_author_name
'Sekiguchi, Yoshiya'
'Meng, Fanqiang'
'Tanaka, Hiromasa'
'Eizawa, Aya'
'Arashiba, Kazuya'
'Nakajima, Kazunari'
'Yoshizawa, Kazunari'
'Nishibayashi, Yoshiaki'

_publ_section_title
;
 Synthesis and reactivity of titanium- and zirconium-dinitrogen complexes
 bearing anionic pyrrole-based PNP-type pincer ligands.
;
_journal_issue 33
_journal_name_full 'Dalton transactions (Cambridge, England : 2003)'
_journal_page_first 11322
_journal_page_last 11326
_journal_paper_doi 10.1039/c8dt02739k
_journal_volume 47
_journal_year 2018
_chemical_formula_moiety 'C68 H110 N4 P4 Zr2'
_chemical_formula_sum 'C68 H110 N4 P4 Zr2'
_chemical_formula_weight 1289.98
_space_group_crystal_system monoclinic
_space_group_IT_number 15
_space_group_name_Hall '-C 2yc'
_space_group_name_H-M_alt 'C 1 2/c 1'
_symmetry_space_group_name_Hall '-C 2yc'
_symmetry_space_group_name_H-M 'C 1 2/c 1'
_atom_sites_solution_hydrogens geom
_atom_sites_solution_primary direct
_atom_sites_solution_secondary difmap
_audit_update_record
;
2018-06-06 deposited with the CCDC.
2018-07-25 downloaded from the CCDC.
;
_cell_angle_alpha 90.0000
_cell_angle_beta 107.262(8)
_cell_angle_gamma 90.0000
_cell_formula_units_Z 4
_cell_length_a 27.0349(9)
_cell_length_b 14.8663(4)
_cell_length_c 17.7670(6)
_cell_measurement_reflns_used 26384
_cell_measurement_temperature 173
_cell_measurement_theta_max 27.48
_cell_measurement_theta_min 1.84
_cell_volume 6819.1(5)
_computing_cell_refinement 'RAPID AUTO'
_computing_data_collection 'RAPID AUTO (Rigaku, ????)'
_computing_data_reduction 'RAPID AUTO'
_computing_molecular_graphics 'CrystalStructure 4.2.5'
_computing_publication_material 'CrystalStructure 4.2.5 (Rigaku, 2017)'
_computing_structure_refinement 'SHELXL Version 2016/6 (Sheldrick, 2008)'
_computing_structure_solution 'SHELXT Version 2014/5 (Sheldrick, 2014)'
_diffrn_ambient_temperature 173
_diffrn_detector_area_resol_mean 10.000
_diffrn_measured_fraction_theta_full 0.997
_diffrn_measured_fraction_theta_max 0.996
_diffrn_measurement_device_type 'Rigaku R-AXIS RAPID'
_diffrn_measurement_method \w
_diffrn_radiation_type 'Mo K\a'
_diffrn_radiation_wavelength 0.71075
_diffrn_reflns_av_R_equivalents 0.0853
_diffrn_reflns_Laue_measured_fraction_full 0.997
_diffrn_reflns_Laue_measured_fraction_max 0.996
_diffrn_reflns_limit_h_max 35
_diffrn_reflns_limit_h_min -34
_diffrn_reflns_limit_k_max 17
_diffrn_reflns_limit_k_min -19
_diffrn_reflns_limit_l_max 23
_diffrn_reflns_limit_l_min -23
_diffrn_reflns_number 31974
_diffrn_reflns_point_group_measured_fraction_full 0.997
_diffrn_reflns_point_group_measured_fraction_max 0.996
_diffrn_reflns_theta_full 25.242
_diffrn_reflns_theta_max 27.485
_diffrn_reflns_theta_min 2.122
_diffrn_standards_number 0
_exptl_absorpt_coefficient_mu 0.440
_exptl_absorpt_correction_T_max 0.974
_exptl_absorpt_correction_T_min 0.580
_exptl_absorpt_correction_type multi-scan
_exptl_absorpt_process_details 'ABSCOR (Rigaku, 1995)'
_exptl_crystal_colour brown
_exptl_crystal_density_diffrn 1.256
_exptl_crystal_density_method 'not measured'
_exptl_crystal_description prism
_exptl_crystal_F_000 2744.00
_exptl_crystal_size_max 0.100
_exptl_crystal_size_mid 0.060
_exptl_crystal_size_min 0.060
_refine_diff_density_max 0.99
_refine_diff_density_min -0.59
_refine_ls_extinction_method none
_refine_ls_goodness_of_fit_ref 1.000
_refine_ls_hydrogen_treatment constr
_refine_ls_number_parameters 330
_refine_ls_number_reflns 7781
_refine_ls_number_restraints 0
_refine_ls_R_factor_all 0.0770
_refine_ls_R_factor_gt 0.0592
_refine_ls_shift/su_max 0.001
_refine_ls_structure_factor_coef Fsqd
_refine_ls_weighting_details 'w = 1/[\s^2^(Fo^2^)+39.2000P] where P=(Fo^2^+2Fc^2^)/3'
_refine_ls_weighting_scheme calc
_refine_ls_wR_factor_gt 0.1234
_refine_ls_wR_factor_ref 0.1313
_reflns_Friedel_coverage 0.000
_reflns_number_gt 6066
_reflns_number_total 7781
_reflns_threshold_expression F^2^>2.0\s(F^2^)
_cod_data_source_file c8dt02739k2.cif
_cod_data_source_block 20170825ZrPNPCpN2
_cod_depositor_comments 'Adding full bibliography for 7047117--7047122.cif.'
_cod_database_code 7047119

loop_
_space_group_symop_operation_xyz
'x, y, z'
'-x, y, -z+1/2'
'x+1/2, y+1/2, z'
'-x+1/2, y+1/2, -z+1/2'
'-x, -y, -z'
'x, -y, z-1/2'
'-x+1/2, -y+1/2, -z'
'x+1/2, -y+1/2, z-1/2'

loop_
_atom_site_label
_atom_site_type_symbol
_atom_site_fract_x
_atom_site_fract_y
_atom_site_fract_z
_atom_site_U_iso_or_equiv
_atom_site_adp_type
_atom_site_occupancy
_atom_site_site_symmetry_order
_atom_site_calc_flag
_atom_site_refinement_flags_posn
_atom_site_refinement_flags_adp
Zr1 Zr 0.59723(2) 0.77240(2) 0.29014(2) 0.03007(10) Uani 1 1 d . .
P1 P 0.61980(4) 0.60170(7) 0.23548(5) 0.0340(2) Uani 1 1 d . .
P2 P 0.61878(4) 0.86200(7) 0.44479(6) 0.0343(2) Uani 1 1 d . .
N1 N 0.52471(10) 0.74759(19) 0.26586(16) 0.0314(6) Uani 1 1 d . .
N2 N 0.64023(11) 0.6806(2) 0.39255(16) 0.0314(6) Uani 1 1 d . .
C1 C 0.60819(15) 0.5406(3) 0.3185(2) 0.0374(8) Uani 1 1 d . .
H1A H 0.570765 0.540333 0.313718 0.045 Uiso 1 1 calc R U
H1B H 0.620116 0.477520 0.319240 0.045 Uiso 1 1 calc R U
C2 C 0.63805(13) 0.5883(3) 0.3924(2) 0.0336(8) Uani 1 1 d . .
C3 C 0.66626(14) 0.5543(3) 0.4645(2) 0.0382(8) Uani 1 1 d . .
H3 H 0.670866 0.492691 0.479215 0.046 Uiso 1 1 calc R U
C4 C 0.68690(14) 0.6291(3) 0.5122(2) 0.0371(8) Uani 1 1 d . .
H4 H 0.707935 0.627696 0.565544 0.045 Uiso 1 1 calc R U
C5 C 0.67093(13) 0.7041(3) 0.4671(2) 0.0332(8) Uani 1 1 d . .
C6 C 0.68061(13) 0.8014(3) 0.4866(2) 0.0369(8) Uani 1 1 d . .
H6A H 0.707278 0.824863 0.463786 0.044 Uiso 1 1 calc R U
H6B H 0.693065 0.809746 0.544494 0.044 Uiso 1 1 calc R U
C7 C 0.57559(15) 0.5432(3) 0.1466(2) 0.0418(9) Uani 1 1 d . .
C8 C 0.52067(14) 0.5495(3) 0.1554(2) 0.0446(9) Uani 1 1 d . .
H8A H 0.517537 0.507252 0.196119 0.054 Uiso 1 1 calc R U
H8B H 0.495099 0.534328 0.105137 0.054 Uiso 1 1 calc R U
H8C H 0.514466 0.610843 0.170647 0.054 Uiso 1 1 calc R U
C9 C 0.58777(18) 0.4436(3) 0.1390(3) 0.0557(12) Uani 1 1 d . .
H9A H 0.560771 0.416822 0.095203 0.067 Uiso 1 1 calc R U
H9B H 0.588939 0.412241 0.188067 0.067 Uiso 1 1 calc R U
H9C H 0.621388 0.437955 0.129051 0.067 Uiso 1 1 calc R U
C10 C 0.57500(17) 0.5925(3) 0.0709(2) 0.0530(11) Uani 1 1 d . .
H10A H 0.570021 0.657071 0.077277 0.064 Uiso 1 1 calc R U
H10B H 0.546598 0.569441 0.026970 0.064 Uiso 1 1 calc R U
H10C H 0.608009 0.582765 0.059784 0.064 Uiso 1 1 calc R U
C11 C 0.69038(15) 0.5745(3) 0.2442(2) 0.0416(9) Uani 1 1 d . .
C12 C 0.72450(14) 0.6432(3) 0.3007(2) 0.0455(10) Uani 1 1 d . .
H12A H 0.713884 0.704196 0.281704 0.055 Uiso 1 1 calc R U
H12B H 0.760803 0.633846 0.302993 0.055 Uiso 1 1 calc R U
H12C H 0.720616 0.635520 0.353413 0.055 Uiso 1 1 calc R U
C13 C 0.70660(17) 0.4802(3) 0.2776(3) 0.0552(11) Uani 1 1 d . .
H13A H 0.742639 0.469061 0.279280 0.066 Uiso 1 1 calc R U
H13B H 0.684134 0.435161 0.243839 0.066 Uiso 1 1 calc R U
H13C H 0.703373 0.476106 0.330998 0.066 Uiso 1 1 calc R U
C14 C 0.70109(16) 0.5838(4) 0.1645(2) 0.0545(12) Uani 1 1 d . .
H14A H 0.688271 0.642126 0.140991 0.065 Uiso 1 1 calc R U
H14B H 0.683374 0.535419 0.129259 0.065 Uiso 1 1 calc R U
H14C H 0.738456 0.579783 0.172270 0.065 Uiso 1 1 calc R U
C15 C 0.57750(14) 0.8210(3) 0.5082(2) 0.0400(9) Uani 1 1 d . .
C16 C 0.53475(16) 0.8898(3) 0.5072(3) 0.0510(11) Uani 1 1 d . .
H16A H 0.510343 0.863407 0.532226 0.061 Uiso 1 1 calc R U
H16B H 0.516306 0.905853 0.452598 0.061 Uiso 1 1 calc R U
H16C H 0.550382 0.943834 0.536186 0.061 Uiso 1 1 calc R U
C17 C 0.60820(17) 0.8025(3) 0.5941(2) 0.0488(10) Uani 1 1 d . .
H17A H 0.633689 0.754999 0.596147 0.059 Uiso 1 1 calc R U
H17B H 0.584457 0.783216 0.623292 0.059 Uiso 1 1 calc R U
H17C H 0.626124 0.857504 0.617950 0.059 Uiso 1 1 calc R U
C18 C 0.55085(15) 0.7342(3) 0.4717(2) 0.0408(8) Uani 1 1 d . .
H18A H 0.525708 0.716046 0.498744 0.049 Uiso 1 1 calc R U
H18B H 0.576808 0.686744 0.477112 0.049 Uiso 1 1 calc R U
H18C H 0.532905 0.744222 0.415691 0.049 Uiso 1 1 calc R U
C19 C 0.63777(16) 0.9829(3) 0.4696(2) 0.0452(9) Uani 1 1 d . .
C20 C 0.59290(18) 1.0458(3) 0.4280(3) 0.0604(12) Uani 1 1 d . .
H20A H 0.579133 1.028363 0.372476 0.073 Uiso 1 1 calc R U
H20B H 0.605505 1.107947 0.431398 0.073 Uiso 1 1 calc R U
H20C H 0.565439 1.041294 0.453472 0.073 Uiso 1 1 calc R U
C21 C 0.65552(19) 1.0039(3) 0.5585(3) 0.0594(12) Uani 1 1 d . .
H21A H 0.668813 1.065616 0.566853 0.071 Uiso 1 1 calc R U
H21B H 0.682946 0.961843 0.585559 0.071 Uiso 1 1 calc R U
H21C H 0.626114 0.997698 0.579730 0.071 Uiso 1 1 calc R U
C22 C 0.68492(16) 1.0041(3) 0.4400(3) 0.0514(10) Uani 1 1 d . .
H22A H 0.716055 0.976278 0.475365 0.062 Uiso 1 1 calc R U
H22B H 0.689798 1.069406 0.439315 0.062 Uiso 1 1 calc R U
H22C H 0.678742 0.980103 0.386662 0.062 Uiso 1 1 calc R U
C23 C 0.56846(17) 0.9027(3) 0.1935(2) 0.0486(10) Uani 1 1 d . .
H23 H 0.534315 0.925219 0.184497 0.058 Uiso 1 1 calc R U
C24 C 0.61283(18) 0.9339(3) 0.2505(2) 0.0502(10) Uani 1 1 d . .
H24 H 0.613921 0.981010 0.287122 0.060 Uiso 1 1 calc R U
C25 C 0.65554(16) 0.8836(3) 0.2443(3) 0.0517(11) Uani 1 1 d . .
H25 H 0.690462 0.890415 0.275984 0.062 Uiso 1 1 calc R U
C26 C 0.63726(16) 0.8218(3) 0.1833(2) 0.0487(10) Uani 1 1 d . .
H26 H 0.657780 0.779459 0.165794 0.058 Uiso 1 1 calc R U
C27 C 0.58303(16) 0.8327(3) 0.1519(2) 0.0463(10) Uani 1 1 d . .
H27 H 0.560647 0.798730 0.110272 0.056 Uiso 1 1 calc R U
C28 C 0.6041(4) 0.2841(6) 0.3693(6) 0.121(3) Uiso 1 1 d . .
C29 C 0.6411(5) 0.3022(7) 0.4254(7) 0.153(4) Uiso 1 1 d . .
H29 H 0.632378 0.325571 0.469565 0.184 Uiso 1 1 calc R U
C30 C 0.6956(6) 0.2945(9) 0.4366(8) 0.197(5) Uiso 1 1 d . .
H30 H 0.721070 0.307114 0.485229 0.236 Uiso 1 1 calc R U
C31 C 0.7076(5) 0.2666(7) 0.3693(7) 0.160(4) Uiso 1 1 d . .
H31 H 0.741715 0.267720 0.364603 0.192 Uiso 1 1 calc R U
C32 C 0.6649(5) 0.2369(8) 0.3096(7) 0.175(4) Uiso 1 1 d . .
H32 H 0.671926 0.210153 0.265352 0.210 Uiso 1 1 calc R U
C33 C 0.6148(5) 0.2414(8) 0.3069(7) 0.167(4) Uiso 1 1 d . .
H33 H 0.588175 0.216542 0.264333 0.200 Uiso 1 1 calc R U
C34 C 0.5504(4) 0.2878(7) 0.3627(6) 0.157(4) Uiso 1 1 d . .
H34A H 0.531495 0.245151 0.322363 0.189 Uiso 1 1 calc R U
H34B H 0.537436 0.348819 0.347726 0.189 Uiso 1 1 calc R U
H34C H 0.545328 0.272137 0.413458 0.189 Uiso 1 1 calc R U

loop_
_atom_site_aniso_label
_atom_site_aniso_U_11
_atom_site_aniso_U_22
_atom_site_aniso_U_33
_atom_site_aniso_U_23
_atom_site_aniso_U_13
_atom_site_aniso_U_12
Zr1 0.02268(16) 0.03590(19) 0.03090(18) 0.00104(14) 0.00685(12) -0.00028(14)
P1 0.0271(4) 0.0426(6) 0.0319(5) -0.0051(4) 0.0080(4) 0.0013(4)
P2 0.0267(4) 0.0372(5) 0.0369(5) -0.0033(4) 0.0064(4) 0.0009(4)
N1 0.0263(13) 0.0374(16) 0.0301(15) -0.0027(11) 0.0081(11) -0.0002(12)
N2 0.0254(14) 0.0353(16) 0.0330(15) -0.0013(12) 0.0079(12) 0.0013(12)
C1 0.038(2) 0.033(2) 0.042(2) -0.0032(15) 0.0136(16) -0.0005(16)
C2 0.0261(17) 0.040(2) 0.0360(19) -0.0007(15) 0.0115(14) 0.0037(15)
C3 0.037(2) 0.039(2) 0.040(2) 0.0053(15) 0.0135(16) 0.0054(16)
C4 0.0302(18) 0.047(2) 0.0332(19) 0.0014(15) 0.0075(15) 0.0043(16)
C5 0.0229(16) 0.044(2) 0.0312(17) -0.0013(14) 0.0055(14) 0.0054(14)
C6 0.0264(17) 0.044(2) 0.0376(19) -0.0068(15) 0.0049(15) 0.0005(15)
C7 0.0331(19) 0.053(2) 0.037(2) -0.0119(17) 0.0062(16) 0.0030(17)
C8 0.0312(19) 0.055(3) 0.043(2) -0.0139(18) 0.0041(16) -0.0031(18)
C9 0.051(3) 0.056(3) 0.057(3) -0.021(2) 0.010(2) 0.005(2)
C10 0.044(2) 0.074(3) 0.037(2) -0.011(2) 0.0066(18) 0.000(2)
C11 0.0327(19) 0.054(2) 0.040(2) -0.0065(17) 0.0126(16) 0.0075(17)
C12 0.0234(18) 0.067(3) 0.044(2) -0.0044(19) 0.0081(16) 0.0022(18)
C13 0.040(2) 0.062(3) 0.061(3) -0.009(2) 0.012(2) 0.014(2)
C14 0.037(2) 0.082(3) 0.048(2) -0.012(2) 0.0187(19) 0.001(2)
C15 0.0332(19) 0.051(2) 0.037(2) -0.0013(16) 0.0132(16) 0.0013(17)
C16 0.038(2) 0.065(3) 0.051(3) -0.007(2) 0.0155(19) 0.009(2)
C17 0.047(2) 0.063(3) 0.037(2) -0.0027(18) 0.0128(18) 0.002(2)
C18 0.0347(19) 0.049(2) 0.040(2) 0.0000(17) 0.0132(16) -0.0003(17)
C19 0.041(2) 0.040(2) 0.052(2) -0.0061(17) 0.0092(18) 0.0008(18)
C20 0.052(3) 0.040(2) 0.086(4) 0.001(2) 0.016(2) 0.007(2)
C21 0.058(3) 0.055(3) 0.063(3) -0.022(2) 0.015(2) -0.003(2)
C22 0.041(2) 0.045(2) 0.063(3) -0.006(2) 0.008(2) -0.0078(19)
C23 0.046(2) 0.051(3) 0.047(2) 0.0141(19) 0.0112(19) 0.005(2)
C24 0.059(3) 0.042(2) 0.047(2) 0.0097(18) 0.012(2) -0.007(2)
C25 0.036(2) 0.061(3) 0.056(3) 0.014(2) 0.0102(19) -0.016(2)
C26 0.045(2) 0.059(3) 0.048(2) 0.015(2) 0.0222(19) 0.004(2)
C27 0.047(2) 0.052(3) 0.037(2) 0.0093(17) 0.0091(18) -0.0021(19)

loop_
_atom_type_symbol
_atom_type_description
_atom_type_scat_dispersion_real
_atom_type_scat_dispersion_imag
_atom_type_scat_source
C C 0.0033 0.0016
;
International Tables for Crystallography
(Vol. C, Tables 4.2.6.8 and 6.1.1.4)
;
H H 0.0000 0.0000
;
International Tables for Crystallography
(Vol. C, Table 6.1.1.4)
;
N N 0.0061 0.0033
;
International Tables for Crystallography
(Vol. C, Tables 4.2.6.8 and 6.1.1.4)
;
P P 0.1023 0.0942
;
International Tables for Crystallography
(Vol. C, Tables 4.2.6.8 and 6.1.1.4)
;
Zr Zr -2.9673 0.5597
;
International Tables for Crystallography
(Vol. C, Tables 4.2.6.8 and 6.1.1.4)
;

loop_
_geom_angle_atom_site_label_1
_geom_angle_atom_site_label_2
_geom_angle_atom_site_label_3
_geom_angle
_geom_angle_site_symmetry_1
N1 Zr1 N2 107.95(11) .
N1 Zr1 C27 89.96(13) .
N2 Zr1 C27 150.90(12) .
N1 Zr1 C23 84.69(13) .
N2 Zr1 C23 165.04(13) .
C27 Zr1 C23 31.92(14) .
N1 Zr1 C26 121.27(13) .
N2 Zr1 C26 122.20(12) .
C27 Zr1 C26 32.27(13) .
C23 Zr1 C26 52.69(14) .
N1 Zr1 C24 111.00(14) .
N2 Zr1 C24 133.33(12) .
C27 Zr1 C24 52.74(14) .
C23 Zr1 C24 31.71(13) .
C26 Zr1 C24 52.31(15) .
N1 Zr1 C25 137.23(13) .
N2 Zr1 C25 114.71(12) .
C27 Zr1 C25 53.00(14) .
C23 Zr1 C25 52.67(14) .
C26 Zr1 C25 31.54(14) .
C24 Zr1 C25 31.73(14) .
N1 Zr1 P1 93.45(9) .
N2 Zr1 P1 68.36(7) .
C27 Zr1 P1 88.32(10) .
C23 Zr1 P1 120.01(10) .
C26 Zr1 P1 79.73(11) .
C24 Zr1 P1 132.03(11) .
C25 Zr1 P1 104.52(11) .
N1 Zr1 P2 101.71(9) .
N2 Zr1 P2 67.46(7) .
C27 Zr1 P2 132.36(10) .
C23 Zr1 P2 102.74(10) .
C26 Zr1 P2 123.47(11) .
C24 Zr1 P2 80.23(10) .
C25 Zr1 P2 91.96(11) .
P1 Zr1 P2 135.77(3) .
C1 P1 C7 103.15(18) .
C1 P1 C11 103.56(18) .
C7 P1 C11 109.85(17) .
C1 P1 Zr1 93.57(12) .
C7 P1 Zr1 123.35(13) .
C11 P1 Zr1 118.08(13) .
C6 P2 C19 102.68(18) .
C6 P2 C15 102.96(17) .
C19 P2 C15 109.43(19) .
C6 P2 Zr1 93.42(12) .
C19 P2 Zr1 127.82(14) .
C15 P2 Zr1 114.68(13) .
N1 N1 Zr1 163.7(2) 2_655
C2 N2 C5 105.5(3) .
C2 N2 Zr1 125.5(2) .
C5 N2 Zr1 128.9(2) .
C2 C1 P1 107.1(3) .
C2 C1 H1A 110.3 .
P1 C1 H1A 110.3 .
C2 C1 H1B 110.3 .
P1 C1 H1B 110.3 .
H1A C1 H1B 108.6 .
N2 C2 C3 110.7(3) .
N2 C2 C1 119.1(3) .
C3 C2 C1 130.3(4) .
C2 C3 C4 106.3(3) .
C2 C3 H3 126.9 .
C4 C3 H3 126.9 .
C5 C4 C3 107.0(3) .
C5 C4 H4 126.5 .
C3 C4 H4 126.5 .
C4 C5 N2 110.5(3) .
C4 C5 C6 130.7(3) .
N2 C5 C6 118.8(3) .
C5 C6 P2 107.7(2) .
C5 C6 H6A 110.2 .
P2 C6 H6A 110.2 .
C5 C6 H6B 110.2 .
P2 C6 H6B 110.2 .
H6A C6 H6B 108.5 .
C10 C7 C9 109.5(3) .
C10 C7 C8 107.6(3) .
C9 C7 C8 107.8(4) .
C10 C7 P1 110.8(3) .
C9 C7 P1 114.8(3) .
C8 C7 P1 106.1(2) .
C7 C8 H8A 109.5 .
C7 C8 H8B 109.5 .
H8A C8 H8B 109.5 .
C7 C8 H8C 109.5 .
H8A C8 H8C 109.5 .
H8B C8 H8C 109.5 .
C7 C9 H9A 109.5 .
C7 C9 H9B 109.5 .
H9A C9 H9B 109.5 .
C7 C9 H9C 109.5 .
H9A C9 H9C 109.5 .
H9B C9 H9C 109.5 .
C7 C10 H10A 109.5 .
C7 C10 H10B 109.5 .
H10A C10 H10B 109.5 .
C7 C10 H10C 109.5 .
H10A C10 H10C 109.5 .
H10B C10 H10C 109.5 .
C12 C11 C14 107.6(3) .
C12 C11 C13 108.0(3) .
C14 C11 C13 109.2(3) .
C12 C11 P1 107.7(3) .
C14 C11 P1 111.3(3) .
C13 C11 P1 112.9(3) .
C11 C12 H12A 109.5 .
C11 C12 H12B 109.5 .
H12A C12 H12B 109.5 .
C11 C12 H12C 109.5 .
H12A C12 H12C 109.5 .
H12B C12 H12C 109.5 .
C11 C13 H13A 109.5 .
C11 C13 H13B 109.5 .
H13A C13 H13B 109.5 .
C11 C13 H13C 109.5 .
H13A C13 H13C 109.5 .
H13B C13 H13C 109.5 .
C11 C14 H14A 109.5 .
C11 C14 H14B 109.5 .
H14A C14 H14B 109.5 .
C11 C14 H14C 109.5 .
H14A C14 H14C 109.5 .
H14B C14 H14C 109.5 .
C18 C15 C17 108.7(3) .
C18 C15 C16 107.4(3) .
C17 C15 C16 108.3(3) .
C18 C15 P2 107.7(2) .
C17 C15 P2 114.1(3) .
C16 C15 P2 110.5(3) .
C15 C16 H16A 109.5 .
C15 C16 H16B 109.5 .
H16A C16 H16B 109.5 .
C15 C16 H16C 109.5 .
H16A C16 H16C 109.5 .
H16B C16 H16C 109.5 .
C15 C17 H17A 109.5 .
C15 C17 H17B 109.5 .
H17A C17 H17B 109.5 .
C15 C17 H17C 109.5 .
H17A C17 H17C 109.5 .
H17B C17 H17C 109.5 .
C15 C18 H18A 109.5 .
C15 C18 H18B 109.5 .
H18A C18 H18B 109.5 .
C15 C18 H18C 109.5 .
H18A C18 H18C 109.5 .
H18B C18 H18C 109.5 .
C20 C19 C21 109.4(4) .
C20 C19 C22 108.9(4) .
C21 C19 C22 105.6(3) .
C20 C19 P2 110.3(3) .
C21 C19 P2 114.5(3) .
C22 C19 P2 108.0(3) .
C19 C20 H20A 109.5 .
C19 C20 H20B 109.5 .
H20A C20 H20B 109.5 .
C19 C20 H20C 109.5 .
H20A C20 H20C 109.5 .
H20B C20 H20C 109.5 .
C19 C21 H21A 109.5 .
C19 C21 H21B 109.5 .
H21A C21 H21B 109.5 .
C19 C21 H21C 109.5 .
H21A C21 H21C 109.5 .
H21B C21 H21C 109.5 .
C19 C22 H22A 109.5 .
C19 C22 H22B 109.5 .
H22A C22 H22B 109.5 .
C19 C22 H22C 109.5 .
H22A C22 H22C 109.5 .
H22B C22 H22C 109.5 .
C27 C23 C24 108.3(4) .
C27 C23 Zr1 73.3(2) .
C24 C23 Zr1 74.9(2) .
C27 C23 H23 125.9 .
C24 C23 H23 125.9 .
Zr1 C23 H23 117.8 .
C23 C24 C25 108.3(4) .
C23 C24 Zr1 73.4(2) .
C25 C24 Zr1 74.3(2) .
C23 C24 H24 125.9 .
C25 C24 H24 125.9 .
Zr1 C24 H24 118.3 .
C26 C25 C24 107.5(4) .
C26 C25 Zr1 73.4(2) .
C24 C25 Zr1 73.9(2) .
C26 C25 H25 126.2 .
C24 C25 H25 126.2 .
Zr1 C25 H25 118.4 .
C25 C26 C27 108.5(4) .
C25 C26 Zr1 75.1(2) .
C27 C26 Zr1 73.0(2) .
C25 C26 H26 125.7 .
C27 C26 H26 125.7 .
Zr1 C26 H26 118.1 .
C23 C27 C26 107.4(4) .
C23 C27 Zr1 74.8(2) .
C26 C27 Zr1 74.7(2) .
C23 C27 H27 126.3 .
C26 C27 H27 126.3 .
Zr1 C27 H27 116.4 .
C29 C28 C33 116.3(12) .
C29 C28 C34 129.1(11) .
C33 C28 C34 113.8(10) .
C28 C29 C30 131.3(13) .
C28 C29 H29 114.4 .
C30 C29 H29 114.4 .
C31 C30 C29 113.4(13) .
C31 C30 H30 123.3 .
C29 C30 H30 123.3 .
C32 C31 C30 113.4(12) .
C32 C31 H31 123.3 .
C30 C31 H31 123.3 .
C33 C32 C31 127.9(13) .
C33 C32 H32 116.0 .
C31 C32 H32 116.0 .
C32 C33 C28 116.3(12) .
C32 C33 H33 121.9 .
C28 C33 H33 121.9 .
C28 C34 H34A 109.5 .
C28 C34 H34B 109.5 .
H34A C34 H34B 109.5 .
C28 C34 H34C 109.5 .
H34A C34 H34C 109.5 .
H34B C34 H34C 109.5 .

loop_
_geom_bond_atom_site_label_1
_geom_bond_atom_site_label_2
_geom_bond_distance
_geom_bond_site_symmetry_2
Zr1 N1 1.914(3) .
Zr1 N2 2.295(3) .
Zr1 C27 2.534(4) .
Zr1 C23 2.552(4) .
Zr1 C26 2.556(4) .
Zr1 C24 2.572(4) .
Zr1 C25 2.577(4) .
Zr1 P1 2.8472(10) .
Zr1 P2 2.9517(10) .
P1 C1 1.837(4) .
P1 C7 1.887(4) .
P1 C11 1.911(4) .
P2 C6 1.849(4) .
P2 C19 1.886(4) .
P2 C15 1.906(4) .
N1 N1 1.287(5) 2_655
N2 C2 1.374(5) .
N2 C5 1.383(4) .
C1 C2 1.500(5) .
C1 H1A 0.9900 .
C1 H1B 0.9900 .
C2 C3 1.378(5) .
C3 C4 1.409(5) .
C3 H3 0.9500 .
C4 C5 1.366(5) .
C4 H4 0.9500 .
C5 C6 1.492(5) .
C6 H6A 0.9900 .
C6 H6B 0.9900 .
C7 C10 1.528(6) .
C7 C9 1.532(6) .
C7 C8 1.542(5) .
C8 H8A 0.9800 .
C8 H8B 0.9800 .
C8 H8C 0.9800 .
C9 H9A 0.9800 .
C9 H9B 0.9800 .
C9 H9C 0.9800 .
C10 H10A 0.9800 .
C10 H10B 0.9800 .
C10 H10C 0.9800 .
C11 C12 1.533(6) .
C11 C14 1.534(5) .
C11 C13 1.535(6) .
C12 H12A 0.9800 .
C12 H12B 0.9800 .
C12 H12C 0.9800 .
C13 H13A 0.9800 .
C13 H13B 0.9800 .
C13 H13C 0.9800 .
C14 H14A 0.9800 .
C14 H14B 0.9800 .
C14 H14C 0.9800 .
C15 C18 1.525(6) .
C15 C17 1.530(5) .
C15 C16 1.539(5) .
C16 H16A 0.9800 .
C16 H16B 0.9800 .
C16 H16C 0.9800 .
C17 H17A 0.9800 .
C17 H17B 0.9800 .
C17 H17C 0.9800 .
C18 H18A 0.9800 .
C18 H18B 0.9800 .
C18 H18C 0.9800 .
C19 C20 1.537(6) .
C19 C21 1.540(6) .
C19 C22 1.549(6) .
C20 H20A 0.9800 .
C20 H20B 0.9800 .
C20 H20C 0.9800 .
C21 H21A 0.9800 .
C21 H21B 0.9800 .
C21 H21C 0.9800 .
C22 H22A 0.9800 .
C22 H22B 0.9800 .
C22 H22C 0.9800 .
C23 C27 1.399(6) .
C23 C24 1.400(6) .
C23 H23 0.9500 .
C24 C25 1.407(6) .
C24 H24 0.9500 .
C25 C26 1.395(6) .
C25 H25 0.9500 .
C26 C27 1.415(6) .
C26 H26 0.9500 .
C27 H27 0.9500 .
C28 C29 1.215(12) .
C28 C33 1.381(12) .
C28 C34 1.422(12) .
C29 C30 1.431(14) .
C29 H29 0.9500 .
C30 C31 1.393(14) .
C30 H30 0.9500 .
C31 C32 1.388(14) .
C31 H31 0.9500 .
C32 C33 1.342(14) .
C32 H32 0.9500 .
C33 H33 0.9500 .
C34 H34A 0.9800 .
C34 H34B 0.9800 .
C34 H34C 0.9800 .

loop_
_geom_torsion_atom_site_label_1
_geom_torsion_atom_site_label_2
_geom_torsion_atom_site_label_3
_geom_torsion_atom_site_label_4
_geom_torsion
C7 P1 C1 C2 -174.6(2)
C11 P1 C1 C2 70.9(3)
Zr1 P1 C1 C2 -49.1(2)
C5 N2 C2 C3 0.2(4)
Zr1 N2 C2 C3 -176.9(2)
C5 N2 C2 C1 -178.7(3)
Zr1 N2 C2 C1 4.2(4)
P1 C1 C2 N2 38.6(4)
P1 C1 C2 C3 -140.0(3)
N2 C2 C3 C4 0.3(4)
C1 C2 C3 C4 179.0(3)
C2 C3 C4 C5 -0.6(4)
C3 C4 C5 N2 0.8(4)
C3 C4 C5 C6 179.5(4)
C2 N2 C5 C4 -0.6(4)
Zr1 N2 C5 C4 176.3(2)
C2 N2 C5 C6 -179.5(3)
Zr1 N2 C5 C6 -2.5(4)
C4 C5 C6 P2 -136.7(4)
N2 C5 C6 P2 41.9(4)
C19 P2 C6 C5 -177.4(3)
C15 P2 C6 C5 68.9(3)
Zr1 P2 C6 C5 -47.3(2)
C1 P1 C7 C10 173.1(3)
C11 P1 C7 C10 -77.0(3)
Zr1 P1 C7 C10 69.8(3)
C1 P1 C7 C9 -62.3(3)
C11 P1 C7 C9 47.6(4)
Zr1 P1 C7 C9 -165.6(3)
C1 P1 C7 C8 56.7(3)
C11 P1 C7 C8 166.6(3)
Zr1 P1 C7 C8 -46.6(3)
C6 P2 C19 C20 171.1(3)
C15 P2 C19 C20 -80.1(3)
Zr1 P2 C19 C20 66.5(4)
C6 P2 C19 C21 -65.1(3)
C15 P2 C19 C21 43.8(4)
Zr1 P2 C19 C21 -169.7(2)
C6 P2 C19 C22 52.2(3)
C15 P2 C19 C22 161.1(3)
Zr1 P2 C19 C22 -52.4(3)
C27 C23 C24 C25 0.4(5)
Zr1 C23 C24 C25 66.7(3)
C27 C23 C24 Zr1 -66.3(3)
C23 C24 C25 C26 0.2(5)
Zr1 C24 C25 C26 66.3(3)
C23 C24 C25 Zr1 -66.1(3)
C24 C25 C26 C27 -0.7(5)
Zr1 C25 C26 C27 65.9(3)
C24 C25 C26 Zr1 -66.6(3)
C24 C23 C27 C26 -0.8(5)
Zr1 C23 C27 C26 -68.2(3)
C24 C23 C27 Zr1 67.4(3)
C25 C26 C27 C23 0.9(5)
Zr1 C26 C27 C23 68.2(3)
C25 C26 C27 Zr1 -67.3(3)
C33 C28 C29 C30 6(2)
C34 C28 C29 C30 175.7(12)
C28 C29 C30 C31 5(2)
C29 C30 C31 C32 -10.7(17)
C30 C31 C32 C33 8(2)
C31 C32 C33 C28 3(2)
C29 C28 C33 C32 -9.9(17)
C34 C28 C33 C32 179.2(10)
